data_4062256
loop_
_publ_author_name
'Wang, Haiping'
'Li, Hung-Wing'
'Xie, Zuowei'

_publ_section_title
;
 Multiple Insertion of Unsaturated Molecules into the Zr-N Bonds of
 [\h^5^:\s-Me~2~A(C~9~H~6~)(C~2~B~10~H~10~)]Zr(NMe~2~)~2~ (A = C, Si)
;
_journal_issue 22
_journal_name_full Organometallics
_journal_page_first 4522
_journal_page_last 4531
_journal_paper_doi 10.1021/om0304255
_journal_volume 22
_journal_year 2003
_chemical_formula_sum 'C32 H44 B10 N4 O2 Zr'
_chemical_formula_weight 716.03
_space_group_IT_number 14
_symmetry_cell_setting monoclinic
_symmetry_space_group_name_Hall '-P 2yn'
_symmetry_space_group_name_H-M 'P 1 21/n 1'
_cell_angle_alpha 90.00
_cell_angle_beta 92.14(3)
_cell_angle_gamma 90.00
_cell_formula_units_Z 4
_cell_length_a 11.333(2)
_cell_length_b 17.457(4)
_cell_length_c 18.333(4)
_cell_measurement_temperature 293(2)
_cell_volume 3624.4(13)
_diffrn_ambient_temperature 293(2)
_exptl_crystal_density_diffrn 1.312
_cod_depositor_comments
;
The following automatic conversions were performed:
'_symmetry_cell_setting' value 'Monoclinic' changed to 'monoclinic'
according to '/home/saulius/struct/CIF-dictionaries/cif_core.dic'
dictionary named 'cif_core.dic' version 2.4.1 from 2010-06-29.

Automatic conversion script
Id: cif_fix_enum 1527 2010-12-29 10:47:43Z saulius 
;
_cod_original_sg_symbol_H-M 'P 21/n'
_cod_database_code 4062256

loop_
_symmetry_equiv_pos_as_xyz
'x, y, z'
'-x+1/2, y+1/2, -z+1/2'
'-x, -y, -z'
'x-1/2, -y-1/2, z-1/2'

loop_
_atom_site_label
_atom_site_type_symbol
_atom_site_fract_x
_atom_site_fract_y
_atom_site_fract_z
_atom_site_U_iso_or_equiv
_atom_site_adp_type
_atom_site_occupancy
_atom_site_symmetry_multiplicity
_atom_site_calc_flag
_atom_site_refinement_flags
_atom_site_disorder_assembly
_atom_site_disorder_group
Zr1 Zr 0.98396(3) 0.26385(2) 0.75782(2) 0.04846(19) Uani 1 1 d . . .
O1 O 1.0610(2) 0.17547(16) 0.82857(15) 0.0545(7) Uani 1 1 d . . .
O2 O 1.0020(2) 0.18388(16) 0.66948(15) 0.0568(7) Uani 1 1 d . . .
N1 N 0.8530(3) 0.16494(18) 0.74232(18) 0.0552(8) Uani 1 1 d . . .
N2 N 0.9465(3) 0.26405(19) 0.8745(2) 0.0577(9) Uani 1 1 d . . .
N3 N 0.8865(3) 0.0798(2) 0.6436(2) 0.0673(9) Uani 1 1 d . . .
N4 N 1.0239(4) 0.1595(2) 0.94824(19) 0.0679(10) Uani 1 1 d . . .
C1 C 1.2192(3) 0.3958(2) 0.7375(2) 0.0572(10) Uani 1 1 d . . .
C2 C 1.1822(3) 0.3080(2) 0.7692(2) 0.0526(9) Uani 1 1 d . . .
B3 B 1.2167(4) 0.3804(3) 0.8293(3) 0.0604(11) Uani 1 1 d . . .
H3 H 1.1510 0.4060 0.8646 0.073 Uiso 1 1 calc R . .
B4 B 1.3314(5) 0.4357(4) 0.7896(3) 0.0767(15) Uani 1 1 d . . .
H4 H 1.3418 0.4975 0.7994 0.092 Uiso 1 1 calc R . .
B5 B 1.3586(4) 0.3953(3) 0.7033(3) 0.0727(15) Uani 1 1 d . . .
H5 H 1.3865 0.4302 0.6570 0.087 Uiso 1 1 calc R . .
B6 B 1.2598(4) 0.3159(3) 0.6908(3) 0.0616(12) Uani 1 1 d . . .
H6 H 1.2224 0.3000 0.6367 0.074 Uiso 1 1 calc R . .
B7 B 1.2712(5) 0.2878(4) 0.8442(3) 0.0671(13) Uani 1 1 d . . .
H7 H 1.2430 0.2527 0.8903 0.081 Uiso 1 1 calc R . .
B8 B 1.3653(5) 0.3672(4) 0.8581(3) 0.0791(16) Uani 1 1 d . . .
H8 H 1.3979 0.3842 0.9130 0.095 Uiso 1 1 calc R . .
B9 B 1.4533(5) 0.3756(4) 0.7799(4) 0.0841(18) Uani 1 1 d . . .
H9 H 1.5441 0.3978 0.7842 0.101 Uiso 1 1 calc R . .
B10 B 1.4109(5) 0.3015(4) 0.7177(3) 0.0800(16) Uani 1 1 d . . .
H10 H 1.4738 0.2755 0.6807 0.096 Uiso 1 1 calc R . .
B11 B 1.2974(5) 0.2460(3) 0.7586(3) 0.0686(14) Uani 1 1 d . . .
H11 H 1.2862 0.1842 0.7487 0.082 Uiso 1 1 calc R . .
B12 B 1.4173(5) 0.2837(4) 0.8131(4) 0.0815(17) Uani 1 1 d . . .
H12 H 1.4852 0.2461 0.8384 0.098 Uiso 1 1 calc R . .
C3 C 1.1446(4) 0.4695(3) 0.6250(3) 0.0824(15) Uani 1 1 d . . .
H3A H 1.0809 0.4996 0.6042 0.124 Uiso 1 1 calc R . .
H3B H 1.1556 0.4248 0.5956 0.124 Uiso 1 1 calc R . .
H3C H 1.2157 0.4994 0.6267 0.124 Uiso 1 1 calc R . .
C4 C 1.0971(5) 0.5192(3) 0.7466(3) 0.0910(17) Uani 1 1 d . . .
H4A H 1.0789 0.5069 0.7959 0.137 Uiso 1 1 calc R . .
H4B H 1.0332 0.5479 0.7242 0.137 Uiso 1 1 calc R . .
H4C H 1.1682 0.5491 0.7464 0.137 Uiso 1 1 calc R . .
C5 C 1.1148(4) 0.4449(2) 0.7035(3) 0.0622(10) Uani 1 1 d . . .
C11 C 0.8195(4) 0.3557(2) 0.7431(3) 0.0621(11) Uani 1 1 d . . .
H11A H 0.7466 0.3545 0.7702 0.074 Uiso 1 1 calc R . .
C12 C 0.9189(4) 0.4000(2) 0.7613(2) 0.0610(10) Uani 1 1 d . . .
H12A H 0.9267 0.4332 0.8043 0.073 Uiso 1 1 calc R . .
C13 C 0.9999(3) 0.3982(2) 0.7039(2) 0.0533(9) Uani 1 1 d . . .
C14 C 0.9763(4) 0.3316(3) 0.5733(2) 0.0688(12) Uani 1 1 d . . .
H14A H 1.0487 0.3462 0.5555 0.083 Uiso 1 1 calc R . .
C15 C 0.8995(5) 0.2887(3) 0.5314(3) 0.0853(15) Uani 1 1 d . . .
H15A H 0.9200 0.2749 0.4846 0.102 Uiso 1 1 calc R . .
C16 C 0.7900(6) 0.2648(3) 0.5573(4) 0.0933(19) Uani 1 1 d . . .
H16A H 0.7403 0.2350 0.5274 0.112 Uiso 1 1 calc R . .
C17 C 0.7554(4) 0.2839(3) 0.6243(3) 0.0793(15) Uani 1 1 d . . .
H17A H 0.6825 0.2676 0.6401 0.095 Uiso 1 1 calc R . .
C18 C 0.8311(3) 0.3294(2) 0.6715(3) 0.0614(11) Uani 1 1 d . . .
C19 C 0.9443(3) 0.3540(2) 0.6451(2) 0.0574(10) Uani 1 1 d . . .
C21 C 0.8008(4) 0.1171(2) 0.7937(2) 0.0562(9) Uani 1 1 d . . .
C22 C 0.8497(4) 0.0472(3) 0.8150(2) 0.0677(11) Uani 1 1 d . . .
H22A H 0.9165 0.0290 0.7927 0.081 Uiso 1 1 calc R . .
C23 C 0.7991(6) 0.0044(3) 0.8697(3) 0.0838(15) Uani 1 1 d . . .
H23A H 0.8320 -0.0426 0.8832 0.101 Uiso 1 1 calc R . .
C24 C 0.7017(5) 0.0302(4) 0.9038(3) 0.0887(17) Uani 1 1 d . . .
H24A H 0.6693 0.0014 0.9407 0.106 Uiso 1 1 calc R . .
C25 C 0.6522(5) 0.0984(3) 0.8836(3) 0.0877(16) Uani 1 1 d . . .
H25A H 0.5863 0.1163 0.9072 0.105 Uiso 1 1 calc R . .
C26 C 0.6998(4) 0.1420(3) 0.8276(3) 0.0700(12) Uani 1 1 d . . .
H26A H 0.6639 0.1877 0.8130 0.084 Uiso 1 1 calc R . .
C27 C 0.9132(4) 0.1407(2) 0.6856(2) 0.0545(9) Uani 1 1 d . . .
C28 C 0.7711(5) 0.0427(3) 0.6442(3) 0.0902(16) Uani 1 1 d . . .
H28A H 0.7300 0.0594 0.6862 0.135 Uiso 1 1 calc R . .
H28B H 0.7813 -0.0118 0.6460 0.135 Uiso 1 1 calc R . .
H28C H 0.7260 0.0563 0.6007 0.135 Uiso 1 1 calc R . .
C29 C 0.9620(5) 0.0600(3) 0.5838(3) 0.0810(14) Uani 1 1 d . . .
H29A H 1.0353 0.0874 0.5893 0.121 Uiso 1 1 calc R . .
H29B H 0.9232 0.0736 0.5382 0.121 Uiso 1 1 calc R . .
H29C H 0.9774 0.0059 0.5847 0.121 Uiso 1 1 calc R . .
C31 C 0.8987(4) 0.3113(2) 0.9288(2) 0.0633(11) Uani 1 1 d . . .
C32 C 0.9697(5) 0.3510(3) 0.9767(3) 0.0886(16) Uani 1 1 d . . .
H32A H 1.0512 0.3472 0.9735 0.106 Uiso 1 1 calc R . .
C33 C 0.9233(7) 0.3973(4) 1.0304(4) 0.117(2) Uani 1 1 d . . .
H33A H 0.9735 0.4236 1.0629 0.141 Uiso 1 1 calc R . .
C34 C 0.8029(7) 0.4039(4) 1.0351(4) 0.126(3) Uani 1 1 d . . .
H34A H 0.7712 0.4351 1.0706 0.151 Uiso 1 1 calc R . .
C35 C 0.7311(6) 0.3651(5) 0.9880(4) 0.122(2) Uani 1 1 d . . .
H35A H 0.6497 0.3689 0.9918 0.146 Uiso 1 1 calc R . .
C36 C 0.7769(5) 0.3195(3) 0.9340(3) 0.0870(16) Uani 1 1 d . . .
H36A H 0.7261 0.2943 0.9011 0.104 Uiso 1 1 calc R . .
C37 C 1.0091(4) 0.1997(2) 0.8857(2) 0.0561(9) Uani 1 1 d . . .
C38 C 1.1026(5) 0.0936(3) 0.9489(3) 0.0898(16) Uani 1 1 d . . .
H38A H 1.1501 0.0952 0.9067 0.135 Uiso 1 1 calc R . .
H38B H 1.0567 0.0474 0.9483 0.135 Uiso 1 1 calc R . .
H38C H 1.1528 0.0949 0.9922 0.135 Uiso 1 1 calc R . .
C39 C 0.9443(6) 0.1630(3) 1.0087(3) 0.0959(18) Uani 1 1 d . . .
H39A H 0.8947 0.2073 1.0033 0.144 Uiso 1 1 calc R . .
H39B H 0.9896 0.1662 1.0539 0.144 Uiso 1 1 calc R . .
H39C H 0.8962 0.1177 1.0087 0.144 Uiso 1 1 calc R . .

loop_
_atom_site_aniso_label
_atom_site_aniso_U_11
_atom_site_aniso_U_22
_atom_site_aniso_U_33
_atom_site_aniso_U_23
_atom_site_aniso_U_13
_atom_site_aniso_U_12
Zr1 0.0423(3) 0.0537(3) 0.0499(3) 0.00344(14) 0.00830(19) 0.00237(14)
O1 0.0523(15) 0.0608(16) 0.0512(15) 0.0064(12) 0.0117(13) 0.0072(12)
O2 0.0525(15) 0.0622(16) 0.0565(16) -0.0007(12) 0.0126(13) -0.0047(12)
N1 0.0495(18) 0.0581(19) 0.059(2) -0.0009(15) 0.0124(16) -0.0017(14)
N2 0.055(2) 0.068(2) 0.051(2) 0.0020(14) 0.0112(17) 0.0060(15)
N3 0.073(2) 0.070(2) 0.060(2) -0.0100(17) 0.0115(19) -0.0110(19)
N4 0.082(3) 0.076(2) 0.0467(19) 0.0090(16) 0.0079(19) 0.0060(19)
C1 0.048(2) 0.063(2) 0.062(2) 0.0060(18) 0.0044(19) -0.0076(18)
C2 0.046(2) 0.066(2) 0.047(2) 0.0053(17) 0.0069(17) -0.0004(17)
B3 0.054(2) 0.078(3) 0.050(3) -0.003(2) 0.007(2) -0.004(2)
B4 0.062(3) 0.089(4) 0.078(4) 0.002(3) -0.003(3) -0.023(3)
B5 0.049(3) 0.097(4) 0.072(3) 0.020(3) 0.015(3) -0.010(3)
B6 0.053(3) 0.079(3) 0.053(3) 0.007(2) 0.012(2) 0.003(2)
B7 0.051(3) 0.087(3) 0.063(3) 0.017(3) -0.001(2) 0.004(3)
B8 0.059(3) 0.109(4) 0.069(4) 0.012(3) -0.006(3) -0.010(3)
B9 0.047(3) 0.121(5) 0.084(4) 0.025(4) 0.000(3) -0.013(3)
B10 0.053(3) 0.108(5) 0.081(4) 0.015(3) 0.025(3) 0.011(3)
B11 0.055(3) 0.076(3) 0.076(4) 0.008(3) 0.015(3) 0.015(2)
B12 0.045(3) 0.112(5) 0.087(4) 0.025(3) 0.001(3) 0.007(3)
C3 0.071(3) 0.090(3) 0.085(3) 0.035(3) -0.006(3) -0.015(3)
C4 0.088(4) 0.056(3) 0.128(5) 0.002(3) -0.009(3) -0.001(2)
C5 0.056(2) 0.057(2) 0.073(3) 0.0088(19) -0.002(2) -0.0047(18)
C11 0.045(2) 0.067(3) 0.075(3) 0.014(2) 0.013(2) 0.0132(19)
C12 0.064(3) 0.054(2) 0.065(3) -0.0024(18) 0.012(2) 0.0108(19)
C13 0.049(2) 0.051(2) 0.060(2) 0.0073(17) 0.0056(18) 0.0020(16)
C14 0.072(3) 0.078(3) 0.057(3) 0.012(2) 0.006(2) -0.001(2)
C15 0.086(4) 0.111(4) 0.058(3) 0.000(3) -0.008(3) -0.010(3)
C16 0.091(4) 0.104(4) 0.083(4) 0.011(3) -0.029(4) -0.014(3)
C17 0.054(3) 0.090(3) 0.092(4) 0.018(3) -0.017(3) -0.004(2)
C18 0.043(2) 0.070(3) 0.072(3) 0.015(2) 0.002(2) 0.0061(18)
C19 0.047(2) 0.062(2) 0.063(3) 0.0103(18) 0.0009(19) 0.0036(18)
C21 0.056(2) 0.060(2) 0.053(2) -0.0016(17) 0.0071(19) -0.0126(18)
C22 0.076(3) 0.061(3) 0.066(3) 0.002(2) 0.006(2) -0.004(2)
C23 0.108(4) 0.071(3) 0.071(3) 0.015(2) -0.007(3) -0.025(3)
C24 0.102(4) 0.101(4) 0.064(3) 0.009(3) 0.011(3) -0.044(3)
C25 0.078(3) 0.109(4) 0.079(3) -0.008(3) 0.032(3) -0.026(3)
C26 0.057(2) 0.078(3) 0.076(3) -0.009(2) 0.021(2) -0.009(2)
C27 0.055(2) 0.057(2) 0.052(2) 0.0034(17) 0.0043(19) 0.0021(18)
C28 0.082(3) 0.104(4) 0.084(4) -0.017(3) 0.000(3) -0.031(3)
C29 0.099(4) 0.090(3) 0.055(3) -0.010(2) 0.018(3) 0.000(3)
C31 0.066(3) 0.065(3) 0.059(3) -0.0047(19) 0.016(2) 0.004(2)
C32 0.075(3) 0.116(4) 0.076(4) -0.026(3) 0.021(3) -0.012(3)
C33 0.118(5) 0.140(6) 0.095(5) -0.052(4) 0.027(4) -0.015(5)
C34 0.117(5) 0.156(7) 0.107(5) -0.057(5) 0.034(4) 0.016(5)
C35 0.083(4) 0.167(6) 0.118(5) -0.045(5) 0.029(4) 0.023(4)
C36 0.065(3) 0.115(4) 0.083(4) -0.027(3) 0.017(3) 0.014(3)
C37 0.050(2) 0.061(2) 0.058(2) 0.0046(18) 0.007(2) 0.0000(18)
C38 0.112(4) 0.076(3) 0.081(4) 0.018(3) 0.006(3) 0.026(3)
C39 0.126(5) 0.100(4) 0.064(3) 0.023(3) 0.034(3) 0.006(4)

loop_
_geom_bond_atom_site_label_1
_geom_bond_atom_site_label_2
_geom_bond_distance
_geom_bond_site_symmetry_2
_geom_bond_publ_flag
Zr1 O2 2.153(3) . ?
Zr1 O1 2.177(3) . ?
Zr1 N2 2.196(4) . ?
Zr1 N1 2.287(3) . ?
Zr1 C2 2.378(4) . ?
Zr1 C11 2.466(4) . ?
Zr1 C12 2.490(4) . ?
Zr1 C13 2.554(4) . ?
Zr1 C18 2.571(4) . ?
Zr1 C37 2.604(4) . ?
Zr1 C19 2.622(4) . ?
Zr1 C27 2.633(4) . ?
O1 C37 1.292(5) . ?
O2 C27 1.300(5) . ?
N1 C27 1.333(5) . ?
N1 C21 1.406(5) . ?
N2 C37 1.340(5) . ?
N2 C31 1.417(5) . ?
N3 C27 1.341(5) . ?
N3 C29 1.457(6) . ?
N3 C28 1.460(6) . ?
N4 C37 1.350(5) . ?
N4 C38 1.454(6) . ?
N4 C39 1.456(6) . ?
C1 C5 1.571(6) . ?
C1 C2 1.696(5) . ?
C1 B3 1.706(6) . ?
C1 B6 1.709(7) . ?
C1 B4 1.709(7) . ?
C1 B5 1.722(6) . ?
C2 B7 1.711(6) . ?
C2 B11 1.712(6) . ?
C2 B3 1.712(6) . ?
C2 B6 1.718(6) . ?
B3 B7 1.748(8) . ?
B3 B8 1.761(7) . ?
B3 B4 1.796(7) . ?
B4 B9 1.749(9) . ?
B4 B5 1.770(9) . ?
B4 B8 1.766(9) . ?
B5 B10 1.756(8) . ?
B5 B9 1.770(8) . ?
B5 B6 1.790(8) . ?
B6 B11 1.783(7) . ?
B6 B10 1.781(7) . ?
B7 B8 1.762(8) . ?
B7 B11 1.765(8) . ?
B7 B12 1.773(8) . ?
B8 B12 1.786(10) . ?
B8 B9 1.782(9) . ?
B9 B12 1.769(9) . ?
B9 B10 1.779(10) . ?
B10 B12 1.776(9) . ?
B10 B11 1.797(8) . ?
B11 B12 1.782(8) . ?
C3 C5 1.552(7) . ?
C4 C5 1.535(7) . ?
C5 C13 1.536(6) . ?
C11 C12 1.397(6) . ?
C11 C18 1.402(6) . ?
C12 C13 1.422(6) . ?
C13 C19 1.450(6) . ?
C14 C15 1.363(7) . ?
C14 C19 1.433(6) . ?
C15 C16 1.409(9) . ?
C16 C17 1.345(9) . ?
C17 C18 1.435(7) . ?
C18 C19 1.453(6) . ?
C21 C22 1.391(6) . ?
C21 C26 1.392(6) . ?
C22 C23 1.391(6) . ?
C23 C24 1.366(8) . ?
C24 C25 1.361(8) . ?
C25 C26 1.403(7) . ?
C31 C32 1.358(7) . ?
C31 C36 1.395(7) . ?
C32 C33 1.392(7) . ?
C33 C34 1.376(9) . ?
C34 C35 1.348(9) . ?
C35 C36 1.385(7) . ?
